data_7022872
loop_
_publ_author_name
'Johnson, Magnus T.'
'D\<zoli\'c, Zoran'
'Cetina, Mario'
'Lahtinen, Manu'
'Ahlquist, M\%arten S G'
'Rissanen, Kari'
'\"Ohrstr\"om, Lars'
'Wendt, Ola F.'

_publ_section_title
;
 Preparation of potentially porous, chiral organometallic materials
 through spontaneous resolution of pincer palladium conformers.
;
_journal_issue 23
_journal_name_full 'Dalton transactions (Cambridge, England : 2003)'
_journal_page_first 8484
_journal_page_last 8491
_journal_paper_doi 10.1039/c3dt50190f
_journal_volume 42
_journal_year 2013
_chemical_compound_source 'synthesis as described'
_chemical_formula_moiety 'C24 H43 Br P2 Pd'
_chemical_formula_sum 'C24 H43 Br P2 Pd'
_chemical_formula_weight 579.83
_chemical_melting_point xxx:xxx
_chemical_name_systematic
;
?
;
_space_group_IT_number 178
_symmetry_cell_setting hexagonal
_symmetry_Int_Tables_number 178
_symmetry_space_group_name_Hall 'P 61 2 (0 0 5)'
_symmetry_space_group_name_H-M 'P 61 2 2'
_atom_sites_solution_hydrogens geom
_atom_sites_solution_primary direct
_atom_sites_solution_secondary difmap
_audit_creation_date 2010-09-24T20:25:12-00:00
_audit_creation_method 'WinGX routine CIF_UPDATE'
_cell_angle_alpha 90
_cell_angle_beta 90
_cell_angle_gamma 120
_cell_formula_units_Z 6
_cell_length_a 16.4706(3)
_cell_length_b 16.4706(3)
_cell_length_c 19.2727(4)
_cell_measurement_reflns_used 3844
_cell_measurement_temperature 123.0(1)
_cell_measurement_theta_max 28.283
_cell_measurement_theta_min 0.407
_cell_volume 4527.85(15)
_computing_cell_refinement 'HKL Scalepack (Otwinowski & Minor, 1997)'
_computing_data_collection 'COLLECT (Hooft, 1998)'
_computing_data_reduction 'HKL Denzo and Scalepack (Otwinowski & Minor, 1997)'
_computing_molecular_graphics 'MERCURY (Macrae et al., 2006)'
_computing_publication_material 'WinGX publication routines (Farrugia, 1999)'
_computing_structure_refinement 'SHELXL-97 (Sheldrick, 2008)'
_computing_structure_solution 'SIR97 (Altomare et al., 1999)'
_diffrn_ambient_temperature 123.0(1)
_diffrn_detector 'CCD plate'
_diffrn_detector_area_resol_mean 9
_diffrn_measured_fraction_theta_full 0.999
_diffrn_measured_fraction_theta_max 0.999
_diffrn_measurement_device '95mm CCD camera on \k-goniostat'
_diffrn_measurement_device_type 'Bruker-Nonius Kappa Apex II Diffractometer'
_diffrn_measurement_method 'CCD rotation images, thick slices'
_diffrn_radiation_monochromator 'horizonally mounted graphite crystal'
_diffrn_radiation_probe x-ray
_diffrn_radiation_type MoK\a
_diffrn_radiation_wavelength 0.71073
_diffrn_reflns_av_R_equivalents 0.0559
_diffrn_reflns_av_unetI/netI 0.0341
_diffrn_reflns_limit_h_max 19
_diffrn_reflns_limit_h_min -19
_diffrn_reflns_limit_k_max 19
_diffrn_reflns_limit_k_min -19
_diffrn_reflns_limit_l_max 22
_diffrn_reflns_limit_l_min -22
_diffrn_reflns_number 25237
_diffrn_reflns_theta_full 25
_diffrn_reflns_theta_max 25
_diffrn_reflns_theta_min 1.78
_diffrn_source 'Enraf Nonius FR590'
_exptl_absorpt_coefficient_mu 2.052
_exptl_absorpt_correction_T_max 0.7457
_exptl_absorpt_correction_T_min 0.6071
_exptl_absorpt_correction_type multi-scan
_exptl_absorpt_process_details
;
Sheldrick, G. M. SADABS 2008/2; University of G\"ottingen: G\"ottingen,
Germany, 2008.
;
_exptl_crystal_colour colourless
_exptl_crystal_density_diffrn 1.276
_exptl_crystal_density_method 'not measured'
_exptl_crystal_description prism
_exptl_crystal_F_000 1788
_exptl_crystal_size_max 0.18
_exptl_crystal_size_mid 0.08
_exptl_crystal_size_min 0.08
_refine_diff_density_max 0.683
_refine_diff_density_min -0.436
_refine_diff_density_rms 0.174
_refine_ls_abs_structure_details 'Flack H D (1983), Acta Cryst. A39, 876-881'
_refine_ls_abs_structure_Flack 0.07(2)
_refine_ls_extinction_method none
_refine_ls_goodness_of_fit_ref 1.007
_refine_ls_hydrogen_treatment constr
_refine_ls_matrix_type full
_refine_ls_number_parameters 135
_refine_ls_number_reflns 2666
_refine_ls_number_restraints 0
_refine_ls_restrained_S_all 1.007
_refine_ls_R_factor_all 0.0423
_refine_ls_R_factor_gt 0.0356
_refine_ls_shift/su_max 0.001
_refine_ls_shift/su_mean 0
_refine_ls_structure_factor_coef Fsqd
_refine_ls_weighting_details 'calc w=1/[\s^2^(Fo^2^)+(0.0956P)^2^+3.0648P] where P=(Fo^2^+2Fc^2^)/3'
_refine_ls_weighting_scheme calc
_refine_ls_wR_factor_gt 0.1138
_refine_ls_wR_factor_ref 0.1237
_reflns_number_gt 2428
_reflns_number_total 2666
_reflns_threshold_expression >2\s(I)
_cod_data_source_file c3dt50190f.txt
_cod_data_source_block 5.Limo
_cod_original_sg_symbol_Hall 'P 61 2 (00-1)'
_cod_database_code 7022872

loop_
_symmetry_equiv_pos_as_xyz
'x, y, z'
'-x, -y, z+1/2'
'-y, x-y, z+1/3'
'-x+y, -x, z+2/3'
'x-y, x, z+1/6'
'y, -x+y, z+5/6'
'x-y, -y, -z'
'-x, -x+y, -z+2/3'
'y, x, -z+1/3'
'-y, -x, -z+5/6'
'x, x-y, -z+1/6'
'-x+y, y, -z+1/2'

loop_
_atom_site_label
_atom_site_type_symbol
_atom_site_fract_x
_atom_site_fract_y
_atom_site_fract_z
_atom_site_U_iso_or_equiv
_atom_site_adp_type
_atom_site_occupancy
_atom_site_symmetry_multiplicity
_atom_site_calc_flag
_atom_site_refinement_flags
Pd1 Pd 0.586377(19) 0.17275(4) 0.75 0.02192(19) Uani 1 2 d S
Br1 Br 0.49790(3) -0.00420(5) 0.75 0.0319(2) Uani 1 2 d S
P1 P 0.72485(11) 0.19399(10) 0.70353(7) 0.0224(3) Uani 1 1 d .
C1 C 0.6576(3) 0.3152(5) 0.75 0.0284(17) Uani 1 2 d S
C2 C 0.7416(4) 0.3669(4) 0.7117(3) 0.0265(12) Uani 1 1 d .
C3 C 0.7900(5) 0.4633(4) 0.7129(3) 0.0277(13) Uani 1 1 d .
H3 H 0.8473 0.4968 0.6881 0.033 Uiso 1 1 calc R
C4 C 0.7559(3) 0.5118(5) 0.75 0.0298(18) Uani 1 2 d S
H4 H 0.7892 0.5784 0.75 0.036 Uiso 1 2 calc SR
C5 C 0.7778(4) 0.3139(4) 0.6691(3) 0.0251(12) Uani 1 1 d .
H5A H 0.847 0.3454 0.6725 0.03 Uiso 1 1 calc R
H5B H 0.7605 0.3124 0.6198 0.03 Uiso 1 1 calc R
C6 C 0.7210(4) 0.1223(4) 0.6263(3) 0.0281(13) Uani 1 1 d .
C7 C 0.6384(4) 0.1106(5) 0.5827(3) 0.0350(13) Uani 1 1 d .
H7A H 0.6488 0.1725 0.5691 0.052 Uiso 1 1 calc R
H7B H 0.5805 0.0778 0.6099 0.052 Uiso 1 1 calc R
H7C H 0.6328 0.0741 0.541 0.052 Uiso 1 1 calc R
C8 C 0.7029(5) 0.0248(4) 0.6482(3) 0.0340(15) Uani 1 1 d .
H8A H 0.6514 -0.0026 0.6818 0.051 Uiso 1 1 calc R
H8B H 0.7597 0.0307 0.6694 0.051 Uiso 1 1 calc R
H8C H 0.6861 -0.0158 0.6073 0.051 Uiso 1 1 calc R
C9 C 0.8106(4) 0.1710(4) 0.5830(3) 0.0309(12) Uani 1 1 d .
H9A H 0.8011 0.1369 0.5393 0.046 Uiso 1 1 calc R
H9B H 0.8622 0.1718 0.6088 0.046 Uiso 1 1 calc R
H9C H 0.8259 0.2354 0.573 0.046 Uiso 1 1 calc R
C10 C 0.8083(5) 0.1995(5) 0.7723(3) 0.0286(13) Uani 1 1 d .
C11 C 0.8283(5) 0.2834(5) 0.8206(3) 0.0392(16) Uani 1 1 d .
H11A H 0.7689 0.2754 0.8382 0.059 Uiso 1 1 calc R
H11B H 0.8611 0.3421 0.7944 0.059 Uiso 1 1 calc R
H11C H 0.8674 0.2855 0.8597 0.059 Uiso 1 1 calc R
C12 C 0.7603(5) 0.1090(4) 0.8141(3) 0.0339(15) Uani 1 1 d .
H12A H 0.8018 0.1121 0.8517 0.051 Uiso 1 1 calc R
H12B H 0.7463 0.0559 0.7837 0.051 Uiso 1 1 calc R
H12C H 0.7018 0.1008 0.8338 0.051 Uiso 1 1 calc R
C13 C 0.9019(5) 0.2163(5) 0.7429(3) 0.0432(17) Uani 1 1 d .
H13A H 0.9454 0.2273 0.7811 0.065 Uiso 1 1 calc R
H13B H 0.9284 0.2712 0.7123 0.065 Uiso 1 1 calc R
H13C H 0.8916 0.1611 0.7165 0.065 Uiso 1 1 calc R

loop_
_atom_site_aniso_label
_atom_site_aniso_U_11
_atom_site_aniso_U_22
_atom_site_aniso_U_33
_atom_site_aniso_U_23
_atom_site_aniso_U_13
_atom_site_aniso_U_12
Pd1 0.0251(3) 0.0181(3) 0.0203(3) 0 0.0038(2) 0.00906(16)
Br1 0.0322(4) 0.0188(4) 0.0404(5) 0 0.0107(3) 0.0094(2)
P1 0.0254(8) 0.0207(7) 0.0191(6) 0.0015(6) 0.0029(6) 0.0100(7)
C1 0.033(3) 0.029(4) 0.021(3) 0 -0.005(3) 0.015(2)
C2 0.032(3) 0.023(3) 0.017(2) -0.003(2) 0.000(2) 0.008(3)
C3 0.032(3) 0.022(3) 0.024(3) 0.000(3) -0.002(3) 0.010(3)
C4 0.037(3) 0.023(4) 0.025(4) 0 -0.006(3) 0.012(2)
C5 0.026(3) 0.021(3) 0.024(3) 0.005(2) 0.005(3) 0.009(3)
C6 0.037(3) 0.029(3) 0.020(3) 0.000(2) 0.005(2) 0.018(3)
C7 0.034(3) 0.045(4) 0.022(3) -0.007(3) -0.001(3) 0.017(3)
C8 0.034(4) 0.027(3) 0.036(3) -0.001(3) 0.009(3) 0.012(3)
C9 0.036(3) 0.037(3) 0.022(2) 0.001(3) 0.005(3) 0.020(3)
C10 0.028(3) 0.037(4) 0.019(2) 0.000(2) -0.002(2) 0.014(3)
C11 0.047(4) 0.041(4) 0.026(3) 0.000(3) -0.008(3) 0.019(3)
C12 0.040(4) 0.036(4) 0.027(3) 0.008(3) 0.000(3) 0.021(3)
C13 0.035(4) 0.058(4) 0.032(3) 0.008(4) 0.000(3) 0.019(3)

loop_
_atom_type_symbol
_atom_type_description
_atom_type_scat_dispersion_real
_atom_type_scat_dispersion_imag
_atom_type_scat_source
C C 0.0033 0.0016 'International Tables Vol C Tables 4.2.6.8 and 6.1.1.4'
H H 0 0 'International Tables Vol C Tables 4.2.6.8 and 6.1.1.4'
P P 0.1023 0.0942 'International Tables Vol C Tables 4.2.6.8 and 6.1.1.4'
Br Br -0.2901 2.4595 'International Tables Vol C Tables 4.2.6.8 and 6.1.1.4'
Pd Pd -0.9988 1.0072 'International Tables Vol C Tables 4.2.6.8 and 6.1.1.4'

loop_
_geom_angle_atom_site_label_1
_geom_angle_atom_site_label_2
_geom_angle_atom_site_label_3
_geom_angle
_geom_angle_site_symmetry_1
_geom_angle_site_symmetry_3
C1 Pd1 P1 82.46(17) . 12_656
C1 Pd1 P1 82.46(17) . .
P1 Pd1 P1 164.92(8) 12_656 .
C1 Pd1 Br1 180.00(3) . .
P1 Pd1 Br1 97.54(4) 12_656 .
P1 Pd1 Br1 97.54(4) . .
C5 P1 C10 105.0(3) . .
C5 P1 C6 103.8(3) . .
C10 P1 C6 112.5(3) . .
C5 P1 Pd1 101.8(2) . .
C10 P1 Pd1 112.17(19) . .
C6 P1 Pd1 119.4(2) . .
C2 C1 C2 117.2(7) 12_656 .
C2 C1 Pd1 121.4(4) 12_656 .
C2 C1 Pd1 121.4(4) . .
C3 C2 C1 120.9(6) . .
C3 C2 C5 120.3(5) . .
C1 C2 C5 118.8(5) . .
C2 C3 C4 120.5(6) . .
C2 C3 H3 119.8 . .
C4 C3 H3 119.8 . .
C3 C4 C3 120.0(8) 12_656 .
C3 C4 H4 120 12_656 .
C3 C4 H4 120 . .
C2 C5 P1 108.1(4) . .
C2 C5 H5A 110.1 . .
P1 C5 H5A 110.1 . .
C2 C5 H5B 110.1 . .
P1 C5 H5B 110.1 . .
H5A C5 H5B 108.4 . .
C7 C6 C9 109.3(5) . .
C7 C6 C8 108.9(5) . .
C9 C6 C8 109.2(5) . .
C7 C6 P1 105.2(4) . .
C9 C6 P1 112.5(4) . .
C8 C6 P1 111.5(4) . .
C6 C7 H7A 109.5 . .
C6 C7 H7B 109.5 . .
H7A C7 H7B 109.5 . .
C6 C7 H7C 109.5 . .
H7A C7 H7C 109.5 . .
H7B C7 H7C 109.5 . .
C6 C8 H8A 109.5 . .
C6 C8 H8B 109.5 . .
H8A C8 H8B 109.5 . .
C6 C8 H8C 109.5 . .
H8A C8 H8C 109.5 . .
H8B C8 H8C 109.5 . .
C6 C9 H9A 109.5 . .
C6 C9 H9B 109.5 . .
H9A C9 H9B 109.5 . .
C6 C9 H9C 109.5 . .
H9A C9 H9C 109.5 . .
H9B C9 H9C 109.5 . .
C12 C10 C13 110.8(5) . .
C12 C10 C11 109.1(5) . .
C13 C10 C11 108.3(6) . .
C12 C10 P1 108.4(5) . .
C13 C10 P1 113.2(4) . .
C11 C10 P1 106.8(4) . .
C10 C11 H11A 109.5 . .
C10 C11 H11B 109.5 . .
H11A C11 H11B 109.5 . .
C10 C11 H11C 109.5 . .
H11A C11 H11C 109.5 . .
H11B C11 H11C 109.5 . .
C10 C12 H12A 109.5 . .
C10 C12 H12B 109.5 . .
H12A C12 H12B 109.5 . .
C10 C12 H12C 109.5 . .
H12A C12 H12C 109.5 . .
H12B C12 H12C 109.5 . .
C10 C13 H13A 109.5 . .
C10 C13 H13B 109.5 . .
H13A C13 H13B 109.5 . .
C10 C13 H13C 109.5 . .
H13A C13 H13C 109.5 . .
H13B C13 H13C 109.5 . .

loop_
_geom_bond_atom_site_label_1
_geom_bond_atom_site_label_2
_geom_bond_distance
_geom_bond_site_symmetry_2
Pd1 C1 2.031(8) .
Pd1 P1 2.3084(15) 12_656
Pd1 P1 2.3084(15) .
Pd1 Br1 2.5241(9) .
P1 C5 1.838(5) .
P1 C10 1.878(6) .
P1 C6 1.881(6) .
C1 C2 1.416(7) 12_656
C1 C2 1.416(7) .
C2 C3 1.375(8) .
C2 C5 1.520(8) .
C3 C4 1.383(7) .
C3 H3 0.95 .
C4 C3 1.383(7) 12_656
C4 H4 0.95 .
C5 H5A 0.99 .
C5 H5B 0.99 .
C6 C7 1.528(8) .
C6 C9 1.528(8) .
C6 C8 1.539(9) .
C7 H7A 0.98 .
C7 H7B 0.98 .
C7 H7C 0.98 .
C8 H8A 0.98 .
C8 H8B 0.98 .
C8 H8C 0.98 .
C9 H9A 0.98 .
C9 H9B 0.98 .
C9 H9C 0.98 .
C10 C12 1.523(9) .
C10 C13 1.531(9) .
C10 C11 1.559(9) .
C11 H11A 0.98 .
C11 H11B 0.98 .
C11 H11C 0.98 .
C12 H12A 0.98 .
C12 H12B 0.98 .
C12 H12C 0.98 .
C13 H13A 0.98 .
C13 H13B 0.98 .
C13 H13C 0.98 .

loop_
_geom_torsion_atom_site_label_1
_geom_torsion_atom_site_label_2
_geom_torsion_atom_site_label_3
_geom_torsion_atom_site_label_4
_geom_torsion
_geom_torsion_site_symmetry_1
_geom_torsion_site_symmetry_4
C1 Pd1 P1 C5 -21.35(19) . .
P1 Pd1 P1 C5 -21.35(19) 12_656 .
Br1 Pd1 P1 C5 158.65(19) . .
C1 Pd1 P1 C10 90.5(2) . .
P1 Pd1 P1 C10 90.5(2) 12_656 .
Br1 Pd1 P1 C10 -89.5(2) . .
C1 Pd1 P1 C6 -134.8(2) . .
P1 Pd1 P1 C6 -134.8(2) 12_656 .
Br1 Pd1 P1 C6 45.2(2) . .
P1 Pd1 C1 C2 14.6(3) 12_656 12_656
P1 Pd1 C1 C2 -165.4(3) . 12_656
P1 Pd1 C1 C2 -165.4(3) 12_656 .
P1 Pd1 C1 C2 14.6(3) . .
C2 C1 C2 C3 1.0(4) 12_656 .
Pd1 C1 C2 C3 -179.0(4) . .
C2 C1 C2 C5 -179.2(6) 12_656 .
Pd1 C1 C2 C5 0.8(6) . .
C1 C2 C3 C4 -2.1(8) . .
C5 C2 C3 C4 178.2(4) . .
C2 C3 C4 C3 1.0(4) . 12_656
C3 C2 C5 P1 159.2(5) . .
C1 C2 C5 P1 -20.6(6) . .
C10 P1 C5 C2 -89.9(4) . .
C6 P1 C5 C2 151.8(4) . .
Pd1 P1 C5 C2 27.2(4) . .
C5 P1 C6 C7 -76.9(4) . .
C10 P1 C6 C7 170.0(4) . .
Pd1 P1 C6 C7 35.4(4) . .
C5 P1 C6 C9 42.0(5) . .
C10 P1 C6 C9 -71.0(5) . .
Pd1 P1 C6 C9 154.3(3) . .
C5 P1 C6 C8 165.1(5) . .
C10 P1 C6 C8 52.1(5) . .
Pd1 P1 C6 C8 -82.5(5) . .
C5 P1 C10 C12 167.9(4) . .
C6 P1 C10 C12 -79.8(4) . .
Pd1 P1 C10 C12 58.2(4) . .
C5 P1 C10 C13 -68.7(5) . .
C6 P1 C10 C13 43.6(6) . .
Pd1 P1 C10 C13 -178.4(4) . .
C5 P1 C10 C11 50.5(5) . .
C6 P1 C10 C11 162.7(4) . .
Pd1 P1 C10 C11 -59.3(5) . .
